data_4337912
loop_
_publ_author_name
'Phanopoulos, Andreas'
'Brown, Neil J.'
'White, Andrew J. P.'
'Long, Nicholas J.'
'Miller, Philip W.'

_publ_section_title
;
 Synthesis, Characterization, and Reactivity of Ruthenium Hydride
 Complexes of N-Centered Triphosphine Ligands.
;
_journal_issue 7
_journal_name_full 'Inorganic chemistry'
_journal_page_first 3742
_journal_paper_doi 10.1021/ic500030k
_journal_volume 53
_journal_year 2014
_chemical_formula_moiety 'C41 H36 N O2 P3 Ru'
_chemical_formula_sum 'C41 H36 N O2 P3 Ru'
_chemical_formula_weight 768.69
_chemical_name_systematic
; 
 ? 
;
_space_group_IT_number 14
_symmetry_cell_setting monoclinic
_symmetry_space_group_name_Hall '-P 2yn'
_symmetry_space_group_name_H-M 'P 1 21/n 1'
_atom_sites_solution_hydrogens geom
_atom_sites_solution_primary direct
_atom_sites_solution_secondary difmap
_audit_creation_method SHELXL-97
_cell_angle_alpha 90.00
_cell_angle_beta 101.2206(9)
_cell_angle_gamma 90.00
_cell_formula_units_Z 4
_cell_length_a 10.16076(10)
_cell_length_b 19.30931(18)
_cell_length_c 18.25882(19)
_cell_measurement_reflns_used 22983
_cell_measurement_temperature 173
_cell_measurement_theta_max 32.9678
_cell_measurement_theta_min 2.9360
_cell_volume 3513.86(6)
_computing_cell_refinement 'CrysAlis RED, Oxford Diffraction Ltd'
_computing_data_collection 'CrysAlis CCD, Oxford Diffraction Ltd'
_computing_data_reduction 'CrysAlis RED, Oxford Diffraction Ltd'
_computing_molecular_graphics 'Bruker SHELXTL'
_computing_publication_material 'Bruker SHELXTL'
_computing_structure_refinement 'SHELXL-97 (Sheldrick, 1997)'
_computing_structure_solution 'SHELXS-97 (Sheldrick, 1990)'
_diffrn_ambient_temperature 173
_diffrn_detector_area_resol_mean 15.9825
_diffrn_measured_fraction_theta_full 0.996
_diffrn_measured_fraction_theta_max 0.901
_diffrn_measurement_device_type 'OD Xcalibur 3'
_diffrn_measurement_method 'omega scans'
_diffrn_radiation_monochromator graphite
_diffrn_radiation_source 'Enhance (Mo) X-ray Source'
_diffrn_radiation_type MoK\a
_diffrn_radiation_wavelength 0.71073
_diffrn_reflns_av_R_equivalents 0.0208
_diffrn_reflns_av_sigmaI/netI 0.0303
_diffrn_reflns_limit_h_max 13
_diffrn_reflns_limit_h_min -15
_diffrn_reflns_limit_k_max 26
_diffrn_reflns_limit_k_min -28
_diffrn_reflns_limit_l_max 27
_diffrn_reflns_limit_l_min -27
_diffrn_reflns_number 38223
_diffrn_reflns_theta_full 31.00
_diffrn_reflns_theta_max 33.04
_diffrn_reflns_theta_min 2.94
_exptl_absorpt_coefficient_mu 0.620
_exptl_absorpt_correction_T_max 0.884
_exptl_absorpt_correction_T_min 0.823
_exptl_absorpt_correction_type analytical
_exptl_absorpt_process_details
; 
CrysAlisPro, Oxford Diffraction Ltd., 
Version 1.171.33.66 (release 28-04-2010 CrysAlis171 .NET) 
(compiled Apr 28 2010,14:27:37) 
Analytical numeric absorption correction using a multifaceted crystal 
model based on expressions derived by R.C. Clark & J.S. Reid. 
(Clark, R. C. & Reid, J. S. (1995). Acta Cryst. A51, 887-897) 
;
_exptl_crystal_colour Yellow
_exptl_crystal_density_diffrn 1.453
_exptl_crystal_density_method 'not measured'
_exptl_crystal_description blocks
_exptl_crystal_F_000 1576
_exptl_crystal_size_max 0.4557
_exptl_crystal_size_mid 0.2909
_exptl_crystal_size_min 0.2517
_refine_diff_density_max 0.632
_refine_diff_density_min -0.348
_refine_diff_density_rms 0.074
_refine_ls_extinction_method none
_refine_ls_goodness_of_fit_ref 1.057
_refine_ls_hydrogen_treatment constr
_refine_ls_matrix_type full
_refine_ls_number_parameters 433
_refine_ls_number_reflns 11977
_refine_ls_number_restraints 0
_refine_ls_restrained_S_all 1.057
_refine_ls_R_factor_all 0.0396
_refine_ls_R_factor_gt 0.0258
_refine_ls_shift/su_max 0.001
_refine_ls_shift/su_mean 0.000
_refine_ls_structure_factor_coef Fsqd
_refine_ls_weighting_details 'calc w=1/[\s^2^(Fo^2^)+(0.0428P)^2^+0.0000P] where P=(Fo^2^+2Fc^2^)/3'
_refine_ls_weighting_scheme calc
_refine_ls_wR_factor_gt 0.0720
_refine_ls_wR_factor_ref 0.0744
_reflns_number_gt 9420
_reflns_number_total 11977
_reflns_threshold_expression >2sigma(I)
_cod_data_source_file ic500030k_si_002.cif
_cod_data_source_block 7
_cod_depositor_comments
;
The following automatic conversions were performed:

'_symmetry_cell_setting' value 'Monoclinic' changed to 'monoclinic'
according to
/usr/data/users/saulius/automatic-downloads/rss-feeds/ACS/lib/dictionaries/cif_core.dic
dictionary named 'cif_core.dic' version 2.4.2 from 2011-04-26.

Automatic conversion script
Id: cif_fix_values 2281 2013-09-26 08:29:07Z andrius 

 Adding full bibliography for 4337910--4337915.cif.
;
_cod_original_sg_symbol_H-M P2(1)/n
_cod_database_code 4337912

loop_
_symmetry_equiv_pos_as_xyz
'x, y, z'
'-x+1/2, y+1/2, -z+1/2'
'-x, -y, -z'
'x-1/2, -y-1/2, z-1/2'

loop_
_atom_site_label
_atom_site_type_symbol
_atom_site_fract_x
_atom_site_fract_y
_atom_site_fract_z
_atom_site_U_iso_or_equiv
_atom_site_adp_type
_atom_site_occupancy
_atom_site_symmetry_multiplicity
_atom_site_calc_flag
_atom_site_refinement_flags
Ru Ru 0.381081(10) 0.260287(5) 0.366785(6) 0.01541(3) Uani 1 1 d .
N1 N 0.57420(11) 0.35427(6) 0.51005(7) 0.0192(2) Uani 1 1 d .
C2 C 0.55086(15) 0.28959(7) 0.54684(8) 0.0219(3) Uani 1 1 d .
H2A H 0.4803 0.2973 0.5765 0.026 Uiso 1 1 calc R
H2B H 0.6342 0.2764 0.5819 0.026 Uiso 1 1 calc R
P3 P 0.49871(3) 0.216433(18) 0.48069(2) 0.01668(7) Uani 1 1 d .
C4 C 0.45862(13) 0.39955(7) 0.48731(9) 0.0221(3) Uani 1 1 d .
H4A H 0.4883 0.4410 0.4630 0.027 Uiso 1 1 calc R
H4B H 0.4280 0.4154 0.5328 0.027 Uiso 1 1 calc R
P5 P 0.31046(3) 0.360328(18) 0.42164(2) 0.01810(7) Uani 1 1 d .
C6 C 0.66331(13) 0.34846(7) 0.45690(8) 0.0216(3) Uani 1 1 d .
H6A H 0.7337 0.3139 0.4759 0.026 Uiso 1 1 calc R
H6B H 0.7083 0.3936 0.4542 0.026 Uiso 1 1 calc R
P7 P 0.57823(3) 0.322642(18) 0.36023(2) 0.01689(7) Uani 1 1 d .
C8 C 0.65681(13) 0.16955(7) 0.48190(8) 0.0192(3) Uani 1 1 d .
C9 C 0.68846(16) 0.14893(7) 0.41478(9) 0.0253(3) Uani 1 1 d .
H9A H 0.6259 0.1561 0.3695 0.030 Uiso 1 1 calc R
C10 C 0.81136(18) 0.11783(8) 0.41340(11) 0.0363(4) Uani 1 1 d .
H10A H 0.8334 0.1049 0.3670 0.044 Uiso 1 1 calc R
C11 C 0.90146(17) 0.10571(9) 0.47904(13) 0.0395(5) Uani 1 1 d .
H11A H 0.9861 0.0853 0.4778 0.047 Uiso 1 1 calc R
C12 C 0.86842(16) 0.12323(9) 0.54645(12) 0.0365(4) Uani 1 1 d .
H12A H 0.9293 0.1135 0.5917 0.044 Uiso 1 1 calc R
C13 C 0.74669(15) 0.15505(8) 0.54853(10) 0.0275(3) Uani 1 1 d .
H13A H 0.7244 0.1670 0.5951 0.033 Uiso 1 1 calc R
C14 C 0.41378(14) 0.15543(7) 0.53248(8) 0.0204(3) Uani 1 1 d .
C15 C 0.39787(16) 0.08749(8) 0.50658(10) 0.0294(3) Uani 1 1 d .
H15A H 0.4361 0.0738 0.4653 0.035 Uiso 1 1 calc R
C16 C 0.32751(18) 0.03992(9) 0.53993(11) 0.0348(4) Uani 1 1 d .
H16A H 0.3177 -0.0062 0.5216 0.042 Uiso 1 1 calc R
C17 C 0.27108(17) 0.05907(9) 0.60004(11) 0.0346(4) Uani 1 1 d .
H17A H 0.2217 0.0263 0.6227 0.042 Uiso 1 1 calc R
C18 C 0.28680(19) 0.12575(9) 0.62685(11) 0.0383(4) Uani 1 1 d .
H18A H 0.2496 0.1389 0.6687 0.046 Uiso 1 1 calc R
C19 C 0.35697(17) 0.17395(8) 0.59289(10) 0.0309(4) Uani 1 1 d .
H19A H 0.3662 0.2201 0.6112 0.037 Uiso 1 1 calc R
C20 C 0.18686(14) 0.35543(7) 0.48332(9) 0.0211(3) Uani 1 1 d .
C21 C 0.13719(15) 0.29212(8) 0.50101(9) 0.0251(3) Uani 1 1 d .
H21A H 0.1662 0.2508 0.4808 0.030 Uiso 1 1 calc R
C22 C 0.04482(16) 0.28864(9) 0.54833(10) 0.0328(4) Uani 1 1 d .
H22A H 0.0118 0.2449 0.5603 0.039 Uiso 1 1 calc R
C23 C 0.00132(16) 0.34748(9) 0.57768(10) 0.0326(4) Uani 1 1 d .
H23A H -0.0617 0.3446 0.6097 0.039 Uiso 1 1 calc R
C24 C 0.04914(17) 0.41113(9) 0.56068(11) 0.0362(4) Uani 1 1 d .
H24A H 0.0188 0.4521 0.5810 0.043 Uiso 1 1 calc R
C25 C 0.14144(17) 0.41549(8) 0.51404(11) 0.0327(4) Uani 1 1 d .
H25A H 0.1743 0.4595 0.5028 0.039 Uiso 1 1 calc R
C26 C 0.24075(14) 0.43475(7) 0.36326(9) 0.0217(3) Uani 1 1 d .
C27 C 0.27899(15) 0.50346(8) 0.37881(9) 0.0255(3) Uani 1 1 d .
H27A H 0.3425 0.5142 0.4228 0.031 Uiso 1 1 calc R
C28 C 0.22487(17) 0.55642(8) 0.33049(11) 0.0324(4) Uani 1 1 d .
H28A H 0.2542 0.6027 0.3408 0.039 Uiso 1 1 calc R
C29 C 0.12974(18) 0.54239(9) 0.26819(12) 0.0390(4) Uani 1 1 d .
H29A H 0.0920 0.5789 0.2359 0.047 Uiso 1 1 calc R
C30 C 0.08876(19) 0.47478(10) 0.25245(12) 0.0450(5) Uani 1 1 d .
H30A H 0.0222 0.4649 0.2095 0.054 Uiso 1 1 calc R
C31 C 0.14504(16) 0.42095(9) 0.29951(11) 0.0336(4) Uani 1 1 d .
H31A H 0.1176 0.3746 0.2878 0.040 Uiso 1 1 calc R
C32 C 0.56247(14) 0.40526(7) 0.30903(9) 0.0211(3) Uani 1 1 d .
C33 C 0.44897(15) 0.41880(8) 0.25554(9) 0.0243(3) Uani 1 1 d .
H33A H 0.3803 0.3848 0.2448 0.029 Uiso 1 1 calc R
C34 C 0.43387(17) 0.48142(8) 0.21725(10) 0.0308(4) Uani 1 1 d .
H34A H 0.3552 0.4900 0.1808 0.037 Uiso 1 1 calc R
C35 C 0.53277(18) 0.53088(9) 0.23214(11) 0.0356(4) Uani 1 1 d .
H35A H 0.5212 0.5744 0.2074 0.043 Uiso 1 1 calc R
C36 C 0.64897(19) 0.51705(9) 0.28314(13) 0.0424(5) Uani 1 1 d .
H36A H 0.7189 0.5505 0.2921 0.051 Uiso 1 1 calc R
C37 C 0.66420(17) 0.45463(9) 0.32142(11) 0.0357(4) Uani 1 1 d .
H37A H 0.7446 0.4455 0.3563 0.043 Uiso 1 1 calc R
C38 C 0.71327(13) 0.28320(7) 0.32040(8) 0.0195(3) Uani 1 1 d .
C39 C 0.67944(15) 0.24012(8) 0.25865(9) 0.0232(3) Uani 1 1 d .
H39A H 0.5877 0.2315 0.2380 0.028 Uiso 1 1 calc R
C40 C 0.77905(15) 0.20946(8) 0.22672(9) 0.0266(3) Uani 1 1 d .
H40A H 0.7551 0.1803 0.1843 0.032 Uiso 1 1 calc R
C41 C 0.91263(16) 0.22159(8) 0.25689(10) 0.0278(3) Uani 1 1 d .
H41A H 0.9807 0.2003 0.2356 0.033 Uiso 1 1 calc R
C42 C 0.94696(15) 0.26459(8) 0.31783(10) 0.0283(3) Uani 1 1 d .
H42A H 1.0389 0.2729 0.3384 0.034 Uiso 1 1 calc R
C43 C 0.84794(14) 0.29594(8) 0.34952(9) 0.0248(3) Uani 1 1 d .
H43A H 0.8725 0.3261 0.3911 0.030 Uiso 1 1 calc R
C50 C 0.33887(16) 0.25153(8) 0.26207(9) 0.0270(3) Uani 1 1 d .
O50 O 0.31105(15) 0.24194(7) 0.19793(8) 0.0466(4) Uani 1 1 d .
C60 C 0.25469(14) 0.18839(8) 0.36831(9) 0.0246(3) Uani 1 1 d .
O60 O 0.18137(12) 0.14324(6) 0.36788(8) 0.0415(3) Uani 1 1 d .

loop_
_atom_site_aniso_label
_atom_site_aniso_U_11
_atom_site_aniso_U_22
_atom_site_aniso_U_33
_atom_site_aniso_U_23
_atom_site_aniso_U_13
_atom_site_aniso_U_12
Ru 0.01510(5) 0.01287(5) 0.01694(6) -0.00085(4) -0.00018(4) -0.00138(4)
N1 0.0191(5) 0.0172(5) 0.0202(6) -0.0021(4) 0.0007(4) 0.0002(4)
C2 0.0283(7) 0.0180(6) 0.0182(7) -0.0024(5) 0.0019(5) -0.0013(5)
P3 0.01974(16) 0.01433(15) 0.01553(17) -0.00079(12) 0.00231(13) -0.00052(12)
C4 0.0203(6) 0.0159(6) 0.0282(8) -0.0051(5) -0.0002(6) -0.0008(5)
P5 0.01713(16) 0.01377(15) 0.02251(19) -0.00131(13) 0.00168(13) -0.00057(12)
C6 0.0185(6) 0.0230(7) 0.0217(7) -0.0013(5) 0.0001(5) -0.0034(5)
P7 0.01648(16) 0.01496(15) 0.01818(17) 0.00063(12) 0.00078(13) -0.00140(12)
C8 0.0207(6) 0.0147(6) 0.0221(7) 0.0014(5) 0.0038(5) -0.0010(5)
C9 0.0356(8) 0.0168(7) 0.0263(8) 0.0043(6) 0.0132(6) 0.0023(6)
C10 0.0472(10) 0.0228(8) 0.0473(12) 0.0081(7) 0.0296(9) 0.0078(7)
C11 0.0278(8) 0.0265(8) 0.0683(15) 0.0102(8) 0.0194(9) 0.0054(6)
C12 0.0248(8) 0.0290(8) 0.0511(12) 0.0060(8) -0.0039(7) 0.0019(6)
C13 0.0274(7) 0.0251(7) 0.0278(9) 0.0004(6) 0.0003(6) 0.0013(6)
C14 0.0221(7) 0.0191(6) 0.0198(7) 0.0021(5) 0.0036(5) 0.0006(5)
C15 0.0365(8) 0.0210(7) 0.0353(10) -0.0036(6) 0.0180(7) -0.0035(6)
C16 0.0414(9) 0.0226(8) 0.0445(11) -0.0004(7) 0.0183(8) -0.0056(7)
C17 0.0369(9) 0.0306(9) 0.0397(11) 0.0077(7) 0.0157(8) -0.0052(7)
C18 0.0527(11) 0.0344(9) 0.0345(10) 0.0027(7) 0.0253(9) -0.0029(8)
C19 0.0448(9) 0.0248(8) 0.0269(9) -0.0022(6) 0.0163(7) -0.0030(7)
C20 0.0191(6) 0.0208(7) 0.0227(7) -0.0004(5) 0.0025(5) 0.0010(5)
C21 0.0270(7) 0.0232(7) 0.0247(8) -0.0012(6) 0.0043(6) -0.0027(6)
C22 0.0347(9) 0.0334(9) 0.0319(10) 0.0026(7) 0.0100(7) -0.0083(7)
C23 0.0274(8) 0.0435(10) 0.0283(9) 0.0024(7) 0.0090(7) 0.0027(7)
C24 0.0382(9) 0.0340(9) 0.0403(11) -0.0007(8) 0.0174(8) 0.0094(7)
C25 0.0369(9) 0.0236(8) 0.0417(11) -0.0012(7) 0.0181(8) 0.0028(6)
C26 0.0181(6) 0.0189(7) 0.0277(8) 0.0034(5) 0.0040(5) 0.0019(5)
C27 0.0257(7) 0.0201(7) 0.0307(9) -0.0007(6) 0.0058(6) 0.0015(5)
C28 0.0358(9) 0.0189(7) 0.0445(11) 0.0047(7) 0.0127(8) 0.0049(6)
C29 0.0372(9) 0.0315(9) 0.0461(12) 0.0148(8) 0.0022(8) 0.0089(7)
C30 0.0356(10) 0.0435(11) 0.0471(13) 0.0117(9) -0.0135(8) 0.0013(8)
C31 0.0312(8) 0.0262(8) 0.0385(10) 0.0052(7) -0.0053(7) -0.0047(6)
C32 0.0239(7) 0.0164(6) 0.0239(8) 0.0032(5) 0.0068(6) 0.0009(5)
C33 0.0270(7) 0.0220(7) 0.0238(8) 0.0037(6) 0.0052(6) 0.0004(6)
C34 0.0354(9) 0.0290(8) 0.0295(9) 0.0094(7) 0.0101(7) 0.0097(7)
C35 0.0435(10) 0.0221(8) 0.0458(11) 0.0137(7) 0.0196(8) 0.0066(7)
C36 0.0427(10) 0.0241(8) 0.0602(14) 0.0112(8) 0.0093(9) -0.0099(7)
C37 0.0329(9) 0.0244(8) 0.0468(11) 0.0095(7) 0.0000(8) -0.0069(6)
C38 0.0199(6) 0.0179(6) 0.0206(7) 0.0049(5) 0.0037(5) 0.0004(5)
C39 0.0236(7) 0.0237(7) 0.0220(7) 0.0023(6) 0.0042(5) -0.0001(5)
C40 0.0332(8) 0.0245(7) 0.0225(8) 0.0017(6) 0.0060(6) 0.0028(6)
C41 0.0282(8) 0.0282(8) 0.0296(9) 0.0066(6) 0.0119(6) 0.0068(6)
C42 0.0193(7) 0.0295(8) 0.0361(9) 0.0053(7) 0.0054(6) 0.0005(6)
C43 0.0221(7) 0.0233(7) 0.0286(8) -0.0002(6) 0.0039(6) -0.0028(5)
C50 0.0278(8) 0.0270(8) 0.0228(8) 0.0005(6) -0.0032(6) -0.0088(6)
O50 0.0584(9) 0.0541(9) 0.0213(7) -0.0022(6) -0.0069(6) -0.0128(7)
C60 0.0232(7) 0.0227(7) 0.0254(8) -0.0008(6) -0.0013(6) -0.0025(5)
O60 0.0331(6) 0.0322(7) 0.0545(9) 0.0041(6) -0.0028(6) -0.0174(5)

loop_
_atom_type_symbol
_atom_type_description
_atom_type_scat_dispersion_real
_atom_type_scat_dispersion_imag
_atom_type_scat_source
C C 0.0033 0.0016 'International Tables Vol C Tables 4.2.6.8 and 6.1.1.4'
H H 0.0000 0.0000 'International Tables Vol C Tables 4.2.6.8 and 6.1.1.4'
N N 0.0061 0.0033 'International Tables Vol C Tables 4.2.6.8 and 6.1.1.4'
O O 0.0106 0.0060 'International Tables Vol C Tables 4.2.6.8 and 6.1.1.4'
P P 0.1023 0.0942 'International Tables Vol C Tables 4.2.6.8 and 6.1.1.4'
Ru Ru -1.2594 0.8363 'International Tables Vol C Tables 4.2.6.8 and 6.1.1.4'

loop_
_geom_angle_atom_site_label_1
_geom_angle_atom_site_label_2
_geom_angle_atom_site_label_3
_geom_angle
C50 Ru C60 85.88(7)
C50 Ru P3 147.51(5)
C60 Ru P3 87.27(5)
C50 Ru P5 118.55(5)
C60 Ru P5 109.37(5)
P3 Ru P5 93.667(13)
C50 Ru P7 91.27(5)
C60 Ru P7 163.49(5)
P3 Ru P7 86.450(13)
P5 Ru P7 86.265(13)
C6 N1 C4 115.31(12)
C6 N1 C2 114.78(11)
C4 N1 C2 116.76(11)
N1 C2 P3 113.64(10)
C14 P3 C8 100.11(6)
C14 P3 C2 104.83(7)
C8 P3 C2 103.13(7)
C14 P3 Ru 118.73(5)
C8 P3 Ru 118.76(5)
C2 P3 Ru 109.39(5)
N1 C4 P5 115.99(9)
C20 P5 C26 99.33(6)
C20 P5 C4 100.72(7)
C26 P5 C4 102.89(7)
C20 P5 Ru 121.21(5)
C26 P5 Ru 120.53(5)
C4 P5 Ru 109.14(4)
N1 C6 P7 114.55(9)
C38 P7 C32 98.98(6)
C38 P7 C6 103.86(7)
C32 P7 C6 103.07(7)
C38 P7 Ru 120.99(5)
C32 P7 Ru 118.51(5)
C6 P7 Ru 109.16(5)
C9 C8 C13 119.15(14)
C9 C8 P3 118.91(11)
C13 C8 P3 121.94(12)
C8 C9 C10 120.29(16)
C11 C10 C9 120.28(17)
C10 C11 C12 119.87(16)
C11 C12 C13 120.39(17)
C12 C13 C8 119.91(16)
C19 C14 C15 118.28(14)
C19 C14 P3 123.79(11)
C15 C14 P3 117.79(12)
C16 C15 C14 120.94(16)
C15 C16 C17 120.23(16)
C18 C17 C16 119.67(15)
C17 C18 C19 120.14(16)
C14 C19 C18 120.73(15)
C21 C20 C25 118.22(14)
C21 C20 P5 120.66(11)
C25 C20 P5 121.12(11)
C20 C21 C22 120.44(15)
C23 C22 C21 120.71(16)
C22 C23 C24 119.87(16)
C23 C24 C25 120.16(16)
C24 C25 C20 120.61(15)
C31 C26 C27 118.31(14)
C31 C26 P5 117.50(11)
C27 C26 P5 124.19(12)
C28 C27 C26 120.62(15)
C29 C28 C27 120.61(16)
C28 C29 C30 119.66(16)
C29 C30 C31 120.21(17)
C26 C31 C30 120.55(16)
C33 C32 C37 118.42(14)
C33 C32 P7 120.04(11)
C37 C32 P7 121.52(12)
C32 C33 C34 120.98(14)
C35 C34 C33 119.99(16)
C34 C35 C36 119.71(15)
C35 C36 C37 120.33(16)
C36 C37 C32 120.46(16)
C39 C38 C43 119.08(13)
C39 C38 P7 118.89(11)
C43 C38 P7 122.02(12)
C38 C39 C40 120.55(14)
C41 C40 C39 119.86(15)
C42 C41 C40 119.92(15)
C41 C42 C43 120.50(15)
C38 C43 C42 120.07(15)
O50 C50 Ru 175.88(14)
O60 C60 Ru 177.28(15)

loop_
_geom_bond_atom_site_label_1
_geom_bond_atom_site_label_2
_geom_bond_distance
Ru C50 1.8839(17)
Ru C60 1.8950(15)
Ru P3 2.3460(4)
Ru P5 2.3515(4)
Ru P7 2.3601(4)
N1 C6 1.4548(19)
N1 C4 1.4582(17)
N1 C2 1.4591(18)
C2 P3 1.8670(14)
P3 C14 1.8288(14)
P3 C8 1.8403(14)
C4 P5 1.8907(14)
P5 C20 1.8453(15)
P5 C26 1.8464(15)
C6 P7 1.8755(15)
P7 C38 1.8385(15)
P7 C32 1.8402(14)
C8 C9 1.385(2)
C8 C13 1.400(2)
C9 C10 1.390(2)
C10 C11 1.379(3)
C11 C12 1.380(3)
C12 C13 1.388(2)
C14 C19 1.388(2)
C14 C15 1.393(2)
C15 C16 1.377(2)
C16 C17 1.384(2)
C17 C18 1.376(2)
C18 C19 1.390(2)
C20 C21 1.384(2)
C20 C25 1.405(2)
C21 C22 1.396(2)
C22 C23 1.366(2)
C23 C24 1.379(2)
C24 C25 1.387(2)
C26 C31 1.389(2)
C26 C27 1.396(2)
C27 C28 1.392(2)
C28 C29 1.369(3)
C29 C30 1.383(3)
C30 C31 1.398(2)
C32 C33 1.384(2)
C32 C37 1.392(2)
C33 C34 1.390(2)
C34 C35 1.375(2)
C35 C36 1.380(3)
C36 C37 1.387(2)
C38 C39 1.389(2)
C38 C43 1.3901(19)
C39 C40 1.394(2)
C40 C41 1.382(2)
C41 C42 1.378(2)
C42 C43 1.393(2)
C50 O50 1.165(2)
C60 O60 1.1458(18)
